data_4035928
loop_
_publ_author_name
'Chai, Guo-Li'
'Zhu, Bo'
'Chang, Junbiao'

_publ_section_title
;
 Synthesis and Application of Substituted 1,16-Dihydroxytetraphenylenes in
 Catalytic Asymmetric Allylboration of Ketones.
;
_journal_issue 1
_journal_name_full 'The Journal of organic chemistry'
_journal_page_first 120
_journal_page_last 127
_journal_paper_doi 10.1021/acs.joc.8b02475
_journal_volume 84
_journal_year 2019
_chemical_formula_sum 'C25 H16 Br2 Cl2 O2'
_chemical_formula_weight 579.10
_space_group_crystal_system monoclinic
_space_group_IT_number 14
_space_group_name_Hall '-P 2yn'
_space_group_name_H-M_alt 'P 1 21/n 1'
_atom_sites_solution_hydrogens mixed
_audit_creation_method SHELXL-2013
_cell_angle_alpha 90
_cell_angle_beta 107.042(3)
_cell_angle_gamma 90
_cell_formula_units_Z 4
_cell_length_a 13.6805(16)
_cell_length_b 9.6013(11)
_cell_length_c 18.120(2)
_cell_measurement_reflns_used 1768
_cell_measurement_temperature 293(2)
_cell_measurement_theta_max 41.046
_cell_measurement_theta_min 5.263
_cell_volume 2275.6(5)
_computing_cell_refinement 'Bruker SMART'
_computing_data_collection 'Bruker SMART'
_computing_data_reduction 'Bruker SHELXTL'
_computing_molecular_graphics 'Bruker SHELXTL'
_computing_publication_material 'Bruker SHELXTL'
_computing_structure_refinement 'SHELXL-2013 (Sheldrick, 2013)'
_computing_structure_solution 'Bruker SHELXTL'
_diffrn_ambient_temperature 293(2)
_diffrn_measured_fraction_theta_full 1.000
_diffrn_measured_fraction_theta_max 1.000
_diffrn_measurement_device_type 'CCD area detector'
_diffrn_measurement_method 'phi and omega scans'
_diffrn_radiation_type MoK\a
_diffrn_radiation_wavelength 0.71073
_diffrn_reflns_av_R_equivalents 0.0548
_diffrn_reflns_av_unetI/netI 0.0659
_diffrn_reflns_Laue_measured_fraction_full 1.000
_diffrn_reflns_Laue_measured_fraction_max 1.000
_diffrn_reflns_limit_h_max 14
_diffrn_reflns_limit_h_min -16
_diffrn_reflns_limit_k_max 11
_diffrn_reflns_limit_k_min -9
_diffrn_reflns_limit_l_max 21
_diffrn_reflns_limit_l_min -21
_diffrn_reflns_number 12700
_diffrn_reflns_point_group_measured_fraction_full 1.000
_diffrn_reflns_point_group_measured_fraction_max 1.000
_diffrn_reflns_theta_full 25.242
_diffrn_reflns_theta_max 25.500
_diffrn_reflns_theta_min 1.653
_exptl_absorpt_coefficient_mu 3.818
_exptl_absorpt_correction_T_max 0.7456
_exptl_absorpt_correction_T_min 0.4576
_exptl_absorpt_correction_type multi-scan
_exptl_absorpt_process_details sadabs
_exptl_crystal_colour colorless
_exptl_crystal_density_diffrn 1.690
_exptl_crystal_description prismatic
_exptl_crystal_F_000 1144
_exptl_crystal_size_max 0.220
_exptl_crystal_size_mid 0.170
_exptl_crystal_size_min 0.130
_refine_diff_density_max 0.932
_refine_diff_density_min -0.631
_refine_diff_density_rms 0.080
_refine_ls_extinction_method none
_refine_ls_goodness_of_fit_ref 1.039
_refine_ls_hydrogen_treatment mixed
_refine_ls_matrix_type full
_refine_ls_number_parameters 288
_refine_ls_number_reflns 4234
_refine_ls_number_restraints 2
_refine_ls_restrained_S_all 1.038
_refine_ls_R_factor_all 0.1015
_refine_ls_R_factor_gt 0.0549
_refine_ls_shift/su_max 0.012
_refine_ls_shift/su_mean 0.000
_refine_ls_structure_factor_coef Fsqd
_refine_ls_weighting_details 'w=1/[\s^2^(Fo^2^)+(0.0610P)^2^+1.9615P] where P=(Fo^2^+2Fc^2^)/3'
_refine_ls_weighting_scheme calc
_refine_ls_wR_factor_gt 0.1283
_refine_ls_wR_factor_ref 0.1488
_reflns_Friedel_coverage 0.000
_reflns_number_gt 2524
_reflns_number_total 4234
_reflns_threshold_expression 'I > 2\s(I)'
_cod_data_source_file jo8b02475_si_002.cif
_cod_data_source_block cd15300
_cod_original_sg_symbol_H-M 'P 21/n'
_cod_database_code 4035928
_shelx_space_group_comment
; 
The symmetry employed for this shelxl refinement is uniquely defined 
by the following loop, which should always be used as a source of 
symmetry information in preference to the above space-group names. 
They are only intended as comments. 
;
_shelx_estimated_absorpt_t_min 0.487
_shelx_estimated_absorpt_t_max 0.637
_shelxl_version_number 2013-4

loop_
_space_group_symop_operation_xyz
'x, y, z'
'-x+1/2, y+1/2, -z+1/2'
'-x, -y, -z'
'x-1/2, -y-1/2, z-1/2'

loop_
_atom_site_label
_atom_site_type_symbol
_atom_site_fract_x
_atom_site_fract_y
_atom_site_fract_z
_atom_site_U_iso_or_equiv
_atom_site_adp_type
_atom_site_occupancy
_atom_site_site_symmetry_order
_atom_site_calc_flag
_atom_site_refinement_flags_posn
_atom_site_refinement_flags_adp
Br1 Br 1.02927(5) 1.25340(7) 0.16769(4) 0.0698(3) Uani 1 1 d . .
Br2 Br 0.58468(6) 0.65252(8) -0.03564(5) 0.0955(3) Uani 1 1 d . .
Cl1 Cl 0.1314(2) 0.6301(2) 0.25157(15) 0.1184(8) Uani 1 1 d . .
Cl2 Cl 0.1830(2) 0.9176(3) 0.28341(19) 0.1417(11) Uani 1 1 d . .
O1 O 0.7564(3) 0.8906(6) 0.2908(2) 0.0728(13) Uani 1 1 d D .
O2 O 0.5915(4) 1.1135(7) 0.1889(3) 0.0949(17) Uani 1 1 d D .
C1 C 0.9343(4) 1.1485(5) 0.2027(3) 0.0437(12) Uani 1 1 d . .
C2 C 0.9599(4) 1.1211(6) 0.2806(3) 0.0508(14) Uani 1 1 d . .
H2A H 1.0186 1.1599 0.3139 0.061 Uiso 1 1 calc R U
C3 C 0.8983(4) 1.0361(7) 0.3092(3) 0.0570(16) Uani 1 1 d . .
H3 H 0.9157 1.0168 0.3618 0.068 Uiso 1 1 calc R U
C4 C 0.8110(4) 0.9797(6) 0.2597(3) 0.0460(13) Uani 1 1 d . .
C5 C 0.7829(4) 1.0117(5) 0.1814(3) 0.0392(12) Uani 1 1 d . .
C6 C 0.8445(3) 1.0973(5) 0.1512(3) 0.0347(11) Uani 1 1 d . .
C7 C 0.8130(3) 1.1291(5) 0.0673(3) 0.0341(11) Uani 1 1 d . .
C8 C 0.7857(4) 1.2646(5) 0.0423(3) 0.0454(13) Uani 1 1 d . .
H8 H 0.7858 1.3338 0.0782 0.055 Uiso 1 1 calc R U
C9 C 0.7586(4) 1.2971(6) -0.0349(3) 0.0528(15) Uani 1 1 d . .
H9 H 0.7390 1.3876 -0.0507 0.063 Uiso 1 1 calc R U
C10 C 0.7600(4) 1.1979(7) -0.0888(3) 0.0524(14) Uani 1 1 d . .
H10 H 0.7432 1.2207 -0.1409 0.063 Uiso 1 1 calc R U
C11 C 0.7866(4) 1.0638(6) -0.0644(3) 0.0449(13) Uani 1 1 d . .
H11 H 0.7870 0.9957 -0.1008 0.054 Uiso 1 1 calc R U
C12 C 0.8127(3) 1.0276(5) 0.0128(3) 0.0349(11) Uani 1 1 d . .
C13 C 0.8431(4) 0.8803(5) 0.0372(3) 0.0363(11) Uani 1 1 d . .
C14 C 0.9291(4) 0.8249(6) 0.0243(3) 0.0525(14) Uani 1 1 d . .
H14 H 0.9670 0.8789 0.0000 0.063 Uiso 1 1 calc R U
C15 C 0.9607(5) 0.6910(6) 0.0466(4) 0.0633(17) Uani 1 1 d . .
H15 H 1.0198 0.6561 0.0379 0.076 Uiso 1 1 calc R U
C16 C 0.9052(5) 0.6098(6) 0.0813(4) 0.0638(17) Uani 1 1 d . .
H16 H 0.9264 0.5195 0.0967 0.077 Uiso 1 1 calc R U
C17 C 0.8175(4) 0.6626(6) 0.0933(4) 0.0554(15) Uani 1 1 d . .
H17 H 0.7799 0.6073 0.1172 0.067 Uiso 1 1 calc R U
C18 C 0.7841(4) 0.7966(5) 0.0705(3) 0.0398(12) Uani 1 1 d . .
C19 C 0.6848(4) 0.8484(5) 0.0791(3) 0.0402(12) Uani 1 1 d . .
C20 C 0.6854(3) 0.9547(6) 0.1317(3) 0.0420(12) Uani 1 1 d . .
C21 C 0.5932(4) 1.0060(7) 0.1408(3) 0.0598(16) Uani 1 1 d . .
C22 C 0.5026(5) 0.9463(8) 0.0998(4) 0.0715(19) Uani 1 1 d . .
H22 H 0.4416 0.9781 0.1066 0.086 Uiso 1 1 calc R U
C23 C 0.5009(4) 0.8405(8) 0.0491(4) 0.0689(19) Uani 1 1 d . .
H23 H 0.4390 0.8001 0.0219 0.083 Uiso 1 1 calc R U
C24 C 0.5916(4) 0.7930(6) 0.0379(3) 0.0543(15) Uani 1 1 d . .
C25 C 0.0865(6) 0.7987(9) 0.2486(5) 0.107(3) Uani 1 1 d . .
H25A H 0.0497 0.8224 0.1957 0.128 Uiso 1 1 calc R U
H25B H 0.0388 0.8044 0.2790 0.128 Uiso 1 1 calc R U
H1 H 0.710(3) 0.864(5) 0.254(2) 0.046(17) Uiso 1 1 d D .
H2 H 0.648(3) 1.148(7) 0.201(4) 0.09(3) Uiso 1 1 d D .

loop_
_atom_site_aniso_label
_atom_site_aniso_U_11
_atom_site_aniso_U_22
_atom_site_aniso_U_33
_atom_site_aniso_U_23
_atom_site_aniso_U_13
_atom_site_aniso_U_12
Br1 0.0596(4) 0.0634(4) 0.0796(5) 0.0060(3) 0.0101(3) -0.0192(3)
Br2 0.0939(6) 0.0838(6) 0.0917(6) -0.0237(4) 0.0006(4) -0.0358(4)
Cl1 0.132(2) 0.0945(16) 0.1260(19) 0.0223(14) 0.0329(16) 0.0097(14)
Cl2 0.130(2) 0.124(2) 0.195(3) -0.036(2) 0.085(2) -0.0207(17)
O1 0.063(3) 0.112(4) 0.046(3) 0.028(3) 0.021(2) -0.005(3)
O2 0.055(3) 0.147(5) 0.089(4) -0.029(4) 0.031(3) 0.020(3)
C1 0.044(3) 0.038(3) 0.047(3) -0.004(2) 0.010(2) 0.006(2)
C2 0.049(3) 0.059(4) 0.038(3) -0.015(3) 0.002(3) 0.007(3)
C3 0.057(4) 0.078(4) 0.033(3) 0.005(3) 0.009(3) 0.018(3)
C4 0.045(3) 0.053(3) 0.041(3) 0.005(3) 0.015(3) 0.008(3)
C5 0.040(3) 0.046(3) 0.033(3) 0.002(2) 0.015(2) 0.014(2)
C6 0.038(3) 0.033(3) 0.031(3) -0.003(2) 0.008(2) 0.010(2)
C7 0.029(2) 0.034(3) 0.041(3) 0.004(2) 0.012(2) -0.001(2)
C8 0.047(3) 0.044(3) 0.047(3) 0.003(3) 0.015(2) 0.003(3)
C9 0.050(3) 0.046(3) 0.063(4) 0.020(3) 0.018(3) 0.001(3)
C10 0.045(3) 0.069(4) 0.043(3) 0.014(3) 0.012(3) -0.004(3)
C11 0.046(3) 0.056(4) 0.039(3) -0.005(3) 0.022(2) -0.010(3)
C12 0.034(3) 0.037(3) 0.037(3) 0.000(2) 0.016(2) -0.008(2)
C13 0.039(3) 0.038(3) 0.034(3) -0.009(2) 0.014(2) -0.006(2)
C14 0.055(3) 0.043(3) 0.069(4) -0.009(3) 0.032(3) -0.013(3)
C15 0.051(4) 0.047(4) 0.098(5) -0.013(3) 0.031(3) -0.002(3)
C16 0.057(4) 0.032(3) 0.104(5) 0.002(3) 0.025(4) 0.001(3)
C17 0.052(3) 0.037(3) 0.079(4) 0.005(3) 0.023(3) -0.012(3)
C18 0.043(3) 0.036(3) 0.042(3) -0.005(2) 0.014(2) -0.008(2)
C19 0.038(3) 0.045(3) 0.038(3) 0.012(2) 0.013(2) -0.007(2)
C20 0.031(3) 0.059(3) 0.038(3) 0.009(3) 0.014(2) 0.001(2)
C21 0.040(3) 0.090(5) 0.050(3) 0.009(3) 0.015(3) 0.010(3)
C22 0.038(3) 0.106(6) 0.075(4) 0.026(4) 0.023(3) 0.009(4)
C23 0.040(4) 0.087(5) 0.069(4) 0.032(4) 0.001(3) -0.022(3)
C24 0.046(3) 0.051(3) 0.058(4) 0.010(3) 0.002(3) -0.014(3)
C25 0.085(6) 0.124(7) 0.114(7) -0.022(6) 0.034(5) -0.002(5)

loop_
_atom_type_symbol
_atom_type_description
_atom_type_scat_dispersion_real
_atom_type_scat_dispersion_imag
_atom_type_scat_source
C C 0.0033 0.0016 'International Tables Vol C Tables 4.2.6.8 and 6.1.1.4'
H H 0.0000 0.0000 'International Tables Vol C Tables 4.2.6.8 and 6.1.1.4'
O O 0.0106 0.0060 'International Tables Vol C Tables 4.2.6.8 and 6.1.1.4'
Cl Cl 0.1484 0.1585 'International Tables Vol C Tables 4.2.6.8 and 6.1.1.4'
Br Br -0.2901 2.4595 'International Tables Vol C Tables 4.2.6.8 and 6.1.1.4'

loop_
_geom_angle_atom_site_label_1
_geom_angle_atom_site_label_2
_geom_angle_atom_site_label_3
_geom_angle
C4 O1 H1 105(4)
C21 O2 H2 107(5)
C2 C1 C6 121.8(5)
C2 C1 Br1 116.9(4)
C6 C1 Br1 121.3(4)
C3 C2 C1 120.0(5)
C3 C2 H2A 120.0
C1 C2 H2A 120.0
C2 C3 C4 119.8(5)
C2 C3 H3 120.1
C4 C3 H3 120.1
O1 C4 C3 117.0(5)
O1 C4 C5 122.6(5)
C3 C4 C5 120.4(5)
C4 C5 C6 120.7(5)
C4 C5 C20 118.1(5)
C6 C5 C20 121.2(4)
C1 C6 C5 117.3(4)
C1 C6 C7 123.1(4)
C5 C6 C7 119.6(4)
C12 C7 C8 118.7(4)
C12 C7 C6 121.6(4)
C8 C7 C6 119.7(4)
C9 C8 C7 120.7(5)
C9 C8 H8 119.6
C7 C8 H8 119.6
C10 C9 C8 120.8(5)
C10 C9 H9 119.6
C8 C9 H9 119.6
C9 C10 C11 118.7(5)
C9 C10 H10 120.6
C11 C10 H10 120.6
C10 C11 C12 121.7(5)
C10 C11 H11 119.2
C12 C11 H11 119.2
C11 C12 C7 119.3(4)
C11 C12 C13 120.1(4)
C7 C12 C13 120.6(4)
C14 C13 C18 118.9(5)
C14 C13 C12 119.4(4)
C18 C13 C12 121.6(4)
C13 C14 C15 121.5(5)
C13 C14 H14 119.3
C15 C14 H14 119.3
C16 C15 C14 120.0(5)
C16 C15 H15 120.0
C14 C15 H15 120.0
C15 C16 C17 119.4(5)
C15 C16 H16 120.3
C17 C16 H16 120.3
C16 C17 C18 121.4(5)
C16 C17 H17 119.3
C18 C17 H17 119.3
C17 C18 C13 118.7(5)
C17 C18 C19 120.5(4)
C13 C18 C19 120.7(4)
C24 C19 C20 118.1(5)
C24 C19 C18 122.6(5)
C20 C19 C18 119.4(4)
C19 C20 C21 120.7(5)
C19 C20 C5 120.7(4)
C21 C20 C5 118.6(5)
O2 C21 C22 119.0(6)
O2 C21 C20 121.7(5)
C22 C21 C20 119.3(6)
C23 C22 C21 120.7(6)
C23 C22 H22 119.6
C21 C22 H22 119.6
C22 C23 C24 120.1(6)
C22 C23 H23 120.0
C24 C23 H23 120.0
C19 C24 C23 121.1(6)
C19 C24 Br2 120.4(5)
C23 C24 Br2 118.5(5)
Cl2 C25 Cl1 112.5(5)
Cl2 C25 H25A 109.1
Cl1 C25 H25A 109.1
Cl2 C25 H25B 109.1
Cl1 C25 H25B 109.1
H25A C25 H25B 107.8

loop_
_geom_bond_atom_site_label_1
_geom_bond_atom_site_label_2
_geom_bond_distance
Br1 C1 1.894(5)
Br2 C24 1.879(6)
Cl1 C25 1.727(9)
Cl2 C25 1.719(9)
O1 C4 1.361(7)
O1 H1 0.812(19)
O2 C21 1.356(8)
O2 H2 0.81(2)
C1 C2 1.377(7)
C1 C6 1.396(6)
C2 C3 1.378(8)
C2 H2A 0.9300
C3 C4 1.377(8)
C3 H3 0.9300
C4 C5 1.391(7)
C5 C6 1.399(7)
C5 C20 1.479(7)
C6 C7 1.485(6)
C7 C12 1.387(6)
C7 C8 1.392(7)
C8 C9 1.374(7)
C8 H8 0.9300
C9 C10 1.367(8)
C9 H9 0.9300
C10 C11 1.375(8)
C10 H10 0.9300
C11 C12 1.384(7)
C11 H11 0.9300
C12 C13 1.504(7)
C13 C14 1.373(7)
C13 C18 1.396(7)
C14 C15 1.378(8)
C14 H14 0.9300
C15 C16 1.363(8)
C15 H15 0.9300
C16 C17 1.378(8)
C16 H16 0.9300
C17 C18 1.387(7)
C17 H17 0.9300
C18 C19 1.497(7)
C19 C24 1.381(7)
C19 C20 1.395(7)
C20 C21 1.408(7)
C21 C22 1.370(9)
C22 C23 1.365(9)
C22 H22 0.9300
C23 C24 1.392(9)
C23 H23 0.9300
C25 H25A 0.9700
C25 H25B 0.9700

loop_
_geom_hbond_atom_site_label_D
_geom_hbond_atom_site_label_H
_geom_hbond_atom_site_label_A
_geom_hbond_distance_DH
_geom_hbond_distance_HA
_geom_hbond_distance_DA
_geom_hbond_angle_DHA
_geom_hbond_site_symmetry_A
C3 H3 Br2 0.93 2.99 3.672(5) 131.7 4_676
C3 H3 Br2 0.93 2.99 3.672(5) 131.7 4_676
C3 H3 Br2 0.93 2.99 3.672(5) 131.7 4_676
C3 H3 Br2 0.93 2.99 3.672(5) 131.7 4_676

loop_
_geom_torsion_atom_site_label_1
_geom_torsion_atom_site_label_2
_geom_torsion_atom_site_label_3
_geom_torsion_atom_site_label_4
_geom_torsion
C6 C1 C2 C3 2.8(8)
Br1 C1 C2 C3 -174.8(4)
C1 C2 C3 C4 -0.5(8)
C2 C3 C4 O1 176.5(5)
C2 C3 C4 C5 -2.0(8)
O1 C4 C5 C6 -176.1(5)
C3 C4 C5 C6 2.3(8)
O1 C4 C5 C20 5.0(8)
C3 C4 C5 C20 -176.6(5)
C2 C1 C6 C5 -2.5(7)
Br1 C1 C6 C5 175.0(3)
C2 C1 C6 C7 177.8(4)
Br1 C1 C6 C7 -4.7(6)
C4 C5 C6 C1 -0.1(7)
C20 C5 C6 C1 178.8(4)
C4 C5 C6 C7 179.7(4)
C20 C5 C6 C7 -1.5(7)
C1 C6 C7 C12 111.0(5)
C5 C6 C7 C12 -68.7(6)
C1 C6 C7 C8 -67.2(6)
C5 C6 C7 C8 113.1(5)
C12 C7 C8 C9 0.2(7)
C6 C7 C8 C9 178.5(5)
C7 C8 C9 C10 -1.5(8)
C8 C9 C10 C11 1.6(8)
C9 C10 C11 C12 -0.6(7)
C10 C11 C12 C7 -0.6(7)
C10 C11 C12 C13 -179.0(4)
C8 C7 C12 C11 0.8(7)
C6 C7 C12 C11 -177.5(4)
C8 C7 C12 C13 179.1(4)
C6 C7 C12 C13 0.9(7)
C11 C12 C13 C14 63.1(6)
C7 C12 C13 C14 -115.2(5)
C11 C12 C13 C18 -114.8(5)
C7 C12 C13 C18 66.8(6)
C18 C13 C14 C15 -2.9(8)
C12 C13 C14 C15 179.1(5)
C13 C14 C15 C16 0.9(9)
C14 C15 C16 C17 0.4(10)
C15 C16 C17 C18 0.3(9)
C16 C17 C18 C13 -2.3(8)
C16 C17 C18 C19 175.7(5)
C14 C13 C18 C17 3.5(7)
C12 C13 C18 C17 -178.6(5)
C14 C13 C18 C19 -174.4(5)
C12 C13 C18 C19 3.5(7)
C17 C18 C19 C24 -65.9(7)
C13 C18 C19 C24 112.0(6)
C17 C18 C19 C20 112.8(6)
C13 C18 C19 C20 -69.3(6)
C24 C19 C20 C21 -1.5(7)
C18 C19 C20 C21 179.7(5)
C24 C19 C20 C5 175.8(5)
C18 C19 C20 C5 -3.0(7)
C4 C5 C20 C19 -108.4(5)
C6 C5 C20 C19 72.7(6)
C4 C5 C20 C21 69.0(7)
C6 C5 C20 C21 -109.9(6)
C19 C20 C21 O2 -177.0(5)
C5 C20 C21 O2 5.7(8)
C19 C20 C21 C22 2.8(8)
C5 C20 C21 C22 -174.6(5)
O2 C21 C22 C23 178.1(6)
C20 C21 C22 C23 -1.7(9)
C21 C22 C23 C24 -0.7(9)
C20 C19 C24 C23 -0.8(8)
C18 C19 C24 C23 177.9(5)
C20 C19 C24 Br2 178.5(4)
C18 C19 C24 Br2 -2.8(7)
C22 C23 C24 C19 2.0(9)
C22 C23 C24 Br2 -177.4(5)
